data_4063550
loop_
_publ_author_name
'Takada, Ryoichi'
'Hirotsu, Masakazu'
'Nishioka, Takanori'
'Hashimoto, Hideki'
'Kinoshita, Isamu'

_publ_section_title
;
 Sulfur-Bridged Ta--M (M = Mo, Cr) Multinuclear Complexes Bearing a
 Four-Electron-Reduced Dinitrogen Ligand
;
_journal_issue 16
_journal_name_full Organometallics
_journal_page_first 4232
_journal_paper_doi 10.1021/om200596v
_journal_volume 30
_journal_year 2011
_chemical_formula_moiety 'C52 H58 Cr N2 O4 S4 Ta2 '
_chemical_formula_sum 'C52 H58 Cr N2 O4 S4 Ta2'
_chemical_formula_weight 1317.17
_space_group_IT_number 14
_symmetry_cell_setting monoclinic
_symmetry_Int_Tables_number 14
_symmetry_space_group_name_Hall '-P 2yn'
_symmetry_space_group_name_H-M 'P 1 21/n 1'
_audit_creation_date 2010-09-23
_audit_creation_method 'by CrystalStructure 3.8'
_cell_angle_alpha 90.0000
_cell_angle_beta 109.6084(14)
_cell_angle_gamma 90.0000
_cell_formula_units_Z 4
_cell_length_a 15.1344(9)
_cell_length_b 21.6161(10)
_cell_length_c 16.7735(9)
_cell_measurement_reflns_used 19298
_cell_measurement_temperature 193.1
_cell_measurement_theta_max 27.5
_cell_measurement_theta_min 4.0
_cell_volume 5169.2(5)
_computing_cell_refinement CrystalClear
_computing_data_collection CrystalClear
_computing_data_reduction CrystalStructure
_computing_publication_material 'CrystalStructure 3.8'
_computing_structure_refinement SHELXL
_computing_structure_solution SIR97
_diffrn_ambient_temperature 193.1
_diffrn_detector_area_resol_mean 7.31
_diffrn_measured_fraction_theta_full 0.981
_diffrn_measured_fraction_theta_max 0.981
_diffrn_measurement_device_type 'Rigaku Mercury'
_diffrn_measurement_method \w
_diffrn_radiation_type 'Mo K\a'
_diffrn_radiation_wavelength 0.71075
_diffrn_reflns_av_R_equivalents 0.0413
_diffrn_reflns_limit_h_max 19
_diffrn_reflns_limit_h_min -19
_diffrn_reflns_limit_k_max 28
_diffrn_reflns_limit_k_min -28
_diffrn_reflns_limit_l_max 21
_diffrn_reflns_limit_l_min -21
_diffrn_reflns_number 48958
_diffrn_reflns_theta_full 27.48
_diffrn_reflns_theta_max 27.48
_exptl_absorpt_coefficient_mu 4.630
_exptl_absorpt_correction_T_max 0.8363
_exptl_absorpt_correction_T_min 0.5431
_exptl_absorpt_correction_type multi-scan
_exptl_absorpt_process_details 'Jacobson, R. (1998) Private communication'
_exptl_crystal_colour red
_exptl_crystal_density_diffrn 1.692
_exptl_crystal_density_method 'not measured'
_exptl_crystal_description prism
_exptl_crystal_F_000 2600.00
_exptl_crystal_size_max 0.15
_exptl_crystal_size_mid 0.13
_exptl_crystal_size_min 0.04
_refine_diff_density_max 2.503
_refine_diff_density_min -1.770
_refine_ls_extinction_method none
_refine_ls_goodness_of_fit_ref 1.119
_refine_ls_hydrogen_treatment constr
_refine_ls_number_parameters 587
_refine_ls_number_reflns 11632
_refine_ls_R_factor_all 0.0488
_refine_ls_R_factor_gt 0.0411
_refine_ls_shift/su_max 0.0030
_refine_ls_structure_factor_coef Fsqd
_refine_ls_weighting_details 'w = 1/[\s^2^(Fo^2^)+(0.0460P)^2^+9.1436P] where P=(Fo^2^+2Fc^2^)/3'
_refine_ls_weighting_scheme calc
_refine_ls_wR_factor_gt 0.0939
_refine_ls_wR_factor_ref 0.1011
_reflns_number_gt 10057
_reflns_number_total 11632
_reflns_threshold_expression F^2^>2.0\s(F^2^)
_cod_data_source_file om200596v_si_002.cif
_cod_data_source_block 5
_cod_original_formula_sum 'C52 H58 Cr N2 O4 S4 Ta2 '
_cod_database_code 4063550

loop_
_symmetry_equiv_pos_site_id
_symmetry_equiv_pos_as_xyz
1 +X,+Y,+Z
2 1/2-X,1/2+Y,1/2-Z
3 -X,-Y,-Z
4 1/2+X,1/2-Y,1/2+Z

loop_
_atom_site_label
_atom_site_type_symbol
_atom_site_fract_x
_atom_site_fract_y
_atom_site_fract_z
_atom_site_U_iso_or_equiv
_atom_site_adp_type
_atom_site_occupancy
_atom_site_symmetry_multiplicity
_atom_site_calc_flag
_atom_site_refinement_flags
Ta(1) Ta 0.217582(13) 0.148969(8) 0.535099(10) 0.02322(6) Uani 1.00 1 d .
Ta(2) Ta 0.263784(13) 0.093388(9) 0.267911(11) 0.02598(6) Uani 1.00 1 d .
Cr(1) Cr 0.09471(6) 0.26171(4) 0.51537(5) 0.02908(16) Uani 1.00 1 d .
S(1) S 0.04922(9) 0.15201(6) 0.50021(8) 0.0307(2) Uani 1.00 1 d .
S(2) S 0.26615(8) 0.25537(5) 0.55932(7) 0.0286(2) Uani 1.00 1 d .
S(3) S 0.19562(10) -0.00817(6) 0.23745(8) 0.0369(2) Uani 1.00 1 d .
S(4) S 0.42880(9) 0.08120(6) 0.33752(7) 0.0329(2) Uani 1.00 1 d .
O(1) O 0.1099(3) 0.2615(2) 0.7010(2) 0.0647(13) Uani 1.00 1 d .
O(2) O 0.0757(3) 0.2771(2) 0.3303(2) 0.0599(12) Uani 1.00 1 d .
O(3) O -0.1108(2) 0.2900(2) 0.4712(2) 0.0496(10) Uani 1.00 1 d .
O(4) O 0.1172(3) 0.39943(19) 0.5319(3) 0.0590(12) Uani 1.00 1 d .
N(1) N 0.2286(2) 0.13504(18) 0.4317(2) 0.0254(7) Uani 1.00 1 d .
N(2) N 0.2462(2) 0.11544(17) 0.3664(2) 0.0259(8) Uani 1.00 1 d .
C(1) C 0.3157(3) 0.0629(2) 0.5942(2) 0.0334(11) Uani 1.00 1 d .
C(2) C 0.2303(3) 0.0526(2) 0.6080(2) 0.0345(11) Uani 1.00 1 d .
C(3) C 0.2213(3) 0.0969(2) 0.6681(2) 0.0330(11) Uani 1.00 1 d .
C(4) C 0.3004(3) 0.1361(2) 0.6884(2) 0.0298(10) Uani 1.00 1 d .
C(5) C 0.3586(3) 0.1154(2) 0.6428(2) 0.0311(10) Uani 1.00 1 d .
C(6) C 0.3547(4) 0.0239(2) 0.5393(3) 0.0484(14) Uani 1.00 1 d .
C(7) C 0.1641(5) -0.0008(2) 0.5735(3) 0.0548(16) Uani 1.00 1 d .
C(8) C 0.1440(4) 0.0974(3) 0.7055(3) 0.0479(14) Uani 1.00 1 d .
C(9) C 0.3251(4) 0.1862(2) 0.7546(3) 0.0424(13) Uani 1.00 1 d .
C(10) C 0.4538(4) 0.1415(2) 0.6530(3) 0.0448(13) Uani 1.00 1 d .
C(11) C 0.2550(4) 0.1099(2) 0.1160(3) 0.0438(13) Uani 1.00 1 d .
C(12) C 0.1618(4) 0.1053(2) 0.1183(3) 0.0416(12) Uani 1.00 1 d .
C(13) C 0.1457(3) 0.1552(2) 0.1662(2) 0.0314(10) Uani 1.00 1 d .
C(14) C 0.2298(3) 0.1895(2) 0.1953(3) 0.0346(11) Uani 1.00 1 d .
C(15) C 0.2974(3) 0.1620(2) 0.1642(3) 0.0401(12) Uani 1.00 1 d .
C(16) C 0.2949(6) 0.0721(4) 0.0608(3) 0.076(2) Uani 1.00 1 d .
C(17) C 0.0885(5) 0.0605(2) 0.0660(3) 0.0625(19) Uani 1.00 1 d .
C(18) C 0.0536(4) 0.1726(2) 0.1753(3) 0.0461(13) Uani 1.00 1 d .
C(19) C 0.2407(4) 0.2507(2) 0.2404(3) 0.0501(14) Uani 1.00 1 d .
C(20) C 0.3918(4) 0.1894(3) 0.1742(4) 0.0579(17) Uani 1.00 1 d .
C(21) C -0.0087(3) 0.1270(2) 0.3938(3) 0.0332(10) Uani 1.00 1 d .
C(22) C 0.0257(3) 0.0766(2) 0.3608(3) 0.0323(10) Uani 1.00 1 d .
C(23) C -0.0233(3) 0.0541(2) 0.2811(3) 0.0390(11) Uani 1.00 1 d .
C(24) C -0.1071(3) 0.0812(2) 0.2310(3) 0.0378(11) Uani 1.00 1 d .
C(25) C -0.1403(3) 0.1315(2) 0.2638(3) 0.0423(12) Uani 1.00 1 d .
C(26) C -0.0920(3) 0.1542(2) 0.3443(3) 0.0391(12) Uani 1.00 1 d .
C(27) C -0.1559(4) 0.0578(3) 0.1422(3) 0.0512(15) Uani 1.00 1 d .
C(28) C 0.3227(3) 0.2795(2) 0.4863(2) 0.0307(10) Uani 1.00 1 d .
C(29) C 0.3887(3) 0.2412(2) 0.4704(3) 0.0367(11) Uani 1.00 1 d .
C(30) C 0.4453(4) 0.2638(2) 0.4262(3) 0.0449(13) Uani 1.00 1 d .
C(31) C 0.4362(4) 0.3241(3) 0.3963(3) 0.0455(14) Uani 1.00 1 d .
C(32) C 0.3686(4) 0.3604(2) 0.4094(3) 0.0473(14) Uani 1.00 1 d .
C(33) C 0.3121(4) 0.3395(2) 0.4545(3) 0.0405(12) Uani 1.00 1 d .
C(34) C 0.4981(5) 0.3477(3) 0.3480(4) 0.068(2) Uani 1.00 1 d .
C(35) C 0.2267(3) -0.0564(2) 0.3288(3) 0.0346(10) Uani 1.00 1 d .
C(36) C 0.1568(4) -0.0822(2) 0.3551(3) 0.0447(13) Uani 1.00 1 d .
C(37) C 0.1786(4) -0.1251(2) 0.4202(4) 0.0479(13) Uani 1.00 1 d .
C(38) C 0.2703(4) -0.1439(2) 0.4607(3) 0.0441(13) Uani 1.00 1 d .
C(39) C 0.3399(4) -0.1180(2) 0.4359(3) 0.0443(13) Uani 1.00 1 d .
C(40) C 0.3192(4) -0.0748(2) 0.3710(3) 0.0416(12) Uani 1.00 1 d .
C(41) C 0.2932(5) -0.1918(3) 0.5312(5) 0.069(2) Uani 1.00 1 d .
C(42) C 0.4807(3) 0.0462(2) 0.2676(3) 0.0342(10) Uani 1.00 1 d .
C(43) C 0.5665(3) 0.0680(2) 0.2648(3) 0.0412(12) Uani 1.00 1 d .
C(44) C 0.6109(4) 0.0390(2) 0.2153(3) 0.0431(12) Uani 1.00 1 d .
C(45) C 0.5707(4) -0.0117(2) 0.1653(3) 0.0378(11) Uani 1.00 1 d .
C(46) C 0.4863(4) -0.0334(2) 0.1687(3) 0.0379(11) Uani 1.00 1 d .
C(47) C 0.4412(3) -0.0052(2) 0.2194(3) 0.0367(11) Uani 1.00 1 d .
C(48) C 0.6166(4) -0.0424(2) 0.1085(3) 0.0466(14) Uani 1.00 1 d .
C(49) C 0.1060(3) 0.2594(2) 0.6319(3) 0.0404(12) Uani 1.00 1 d .
C(50) C 0.0841(3) 0.2685(2) 0.3992(3) 0.0356(11) Uani 1.00 1 d .
C(51) C -0.0332(4) 0.2774(2) 0.4880(3) 0.0371(11) Uani 1.00 1 d .
C(52) C 0.1111(4) 0.3459(2) 0.5270(3) 0.0396(12) Uani 1.00 1 d .
H(6A) H 0.4150 0.0410 0.5403 0.058 Uiso 1.00 1 c R
H(6B) H 0.3107 0.0240 0.4811 0.058 Uiso 1.00 1 c R
H(6C) H 0.3637 -0.0186 0.5609 0.058 Uiso 1.00 1 c R
H(7A) H 0.1098 0.0029 0.5926 0.066 Uiso 1.00 1 c R
H(7B) H 0.1966 -0.0399 0.5940 0.066 Uiso 1.00 1 c R
H(7C) H 0.1429 -0.0001 0.5115 0.066 Uiso 1.00 1 c R
H(8A) H 0.0986 0.0648 0.6792 0.057 Uiso 1.00 1 c R
H(8B) H 0.1125 0.1377 0.6950 0.057 Uiso 1.00 1 c R
H(8C) H 0.1704 0.0902 0.7666 0.057 Uiso 1.00 1 c R
H(9A) H 0.3834 0.2064 0.7555 0.051 Uiso 1.00 1 c R
H(9B) H 0.3336 0.1679 0.8101 0.051 Uiso 1.00 1 c R
H(9C) H 0.2744 0.2167 0.7411 0.051 Uiso 1.00 1 c R
H(10A) H 0.4802 0.1199 0.6148 0.054 Uiso 1.00 1 c R
H(10B) H 0.4952 0.1359 0.7116 0.054 Uiso 1.00 1 c R
H(10C) H 0.4480 0.1857 0.6392 0.054 Uiso 1.00 1 c R
H(16A) H 0.2514 0.0386 0.0343 0.091 Uiso 1.00 1 c R
H(16B) H 0.3553 0.0546 0.0954 0.091 Uiso 1.00 1 c R
H(16C) H 0.3039 0.0986 0.0168 0.091 Uiso 1.00 1 c R
H(17A) H 0.1181 0.0303 0.0393 0.075 Uiso 1.00 1 c R
H(17B) H 0.0400 0.0833 0.0221 0.075 Uiso 1.00 1 c R
H(17C) H 0.0600 0.0389 0.1026 0.075 Uiso 1.00 1 c R
H(18A) H 0.0069 0.1406 0.1492 0.055 Uiso 1.00 1 c R
H(18B) H 0.0325 0.2123 0.1472 0.055 Uiso 1.00 1 c R
H(18C) H 0.0612 0.1762 0.2355 0.055 Uiso 1.00 1 c R
H(19A) H 0.3055 0.2652 0.2544 0.060 Uiso 1.00 1 c R
H(19B) H 0.2259 0.2457 0.2926 0.060 Uiso 1.00 1 c R
H(19C) H 0.1979 0.2810 0.2037 0.060 Uiso 1.00 1 c R
H(20A) H 0.4027 0.2255 0.2116 0.069 Uiso 1.00 1 c R
H(20B) H 0.3936 0.2022 0.1187 0.069 Uiso 1.00 1 c R
H(20C) H 0.4407 0.1585 0.1987 0.069 Uiso 1.00 1 c R
H(22) H 0.0833 0.0578 0.3933 0.039 Uiso 1.00 1 c R
H(23) H 0.0005 0.0194 0.2601 0.047 Uiso 1.00 1 c R
H(25) H -0.1972 0.1508 0.2307 0.051 Uiso 1.00 1 c R
H(26) H -0.1163 0.1887 0.3655 0.047 Uiso 1.00 1 c R
H(27A) H -0.1218 0.0220 0.1314 0.061 Uiso 1.00 1 c R
H(27B) H -0.1572 0.0907 0.1016 0.061 Uiso 1.00 1 c R
H(27C) H -0.2202 0.0456 0.1361 0.061 Uiso 1.00 1 c R
H(29) H 0.3953 0.1996 0.4898 0.044 Uiso 1.00 1 c R
H(30) H 0.4908 0.2374 0.4163 0.054 Uiso 1.00 1 c R
H(32) H 0.3599 0.4013 0.3872 0.057 Uiso 1.00 1 c R
H(33) H 0.2664 0.3661 0.4634 0.049 Uiso 1.00 1 c R
H(34A) H 0.5422 0.3151 0.3454 0.082 Uiso 1.00 1 c R
H(34B) H 0.5332 0.3840 0.3769 0.082 Uiso 1.00 1 c R
H(34C) H 0.4590 0.3592 0.2904 0.082 Uiso 1.00 1 c R
H(36) H 0.0934 -0.0703 0.3281 0.054 Uiso 1.00 1 c R
H(37) H 0.1298 -0.1419 0.4374 0.057 Uiso 1.00 1 c R
H(39) H 0.4033 -0.1299 0.4637 0.053 Uiso 1.00 1 c R
H(40) H 0.3686 -0.0575 0.3551 0.050 Uiso 1.00 1 c R
H(41A) H 0.2352 -0.2051 0.5398 0.083 Uiso 1.00 1 c R
H(41B) H 0.3356 -0.1736 0.5836 0.083 Uiso 1.00 1 c R
H(41C) H 0.3236 -0.2276 0.5155 0.083 Uiso 1.00 1 c R
H(43) H 0.5946 0.1032 0.2974 0.049 Uiso 1.00 1 c R
H(44) H 0.6700 0.0539 0.2155 0.052 Uiso 1.00 1 c R
H(46) H 0.4581 -0.0684 0.1357 0.046 Uiso 1.00 1 c R
H(47) H 0.3833 -0.0212 0.2209 0.044 Uiso 1.00 1 c R
H(48A) H 0.6755 -0.0212 0.1139 0.056 Uiso 1.00 1 c R
H(48B) H 0.5745 -0.0402 0.0496 0.056 Uiso 1.00 1 c R
H(48C) H 0.6295 -0.0859 0.1250 0.056 Uiso 1.00 1 c R

loop_
_atom_site_aniso_label
_atom_site_aniso_U_11
_atom_site_aniso_U_22
_atom_site_aniso_U_33
_atom_site_aniso_U_12
_atom_site_aniso_U_13
_atom_site_aniso_U_23
Ta(1) 0.02643(11) 0.02420(11) 0.02087(10) 0.00108(7) 0.01037(8) 0.00100(7)
Ta(2) 0.02934(12) 0.02888(12) 0.02191(10) 0.00067(7) 0.01148(8) -0.00153(7)
Cr(1) 0.0319(4) 0.0293(3) 0.0275(3) 0.0056(3) 0.0118(3) -0.0010(3)
S(1) 0.0277(6) 0.0343(6) 0.0330(5) 0.0001(4) 0.0139(4) 0.0005(4)
S(2) 0.0318(6) 0.0263(5) 0.0273(5) 0.0011(4) 0.0096(4) -0.0008(4)
S(3) 0.0422(7) 0.0336(6) 0.0350(6) -0.0041(5) 0.0131(5) -0.0060(5)
S(4) 0.0315(6) 0.0420(6) 0.0267(5) 0.0029(5) 0.0119(4) -0.0018(5)
O(1) 0.075(3) 0.091(3) 0.034(2) 0.028(2) 0.026(2) 0.001(2)
O(2) 0.065(3) 0.085(3) 0.034(2) 0.019(2) 0.0214(19) 0.011(2)
O(3) 0.040(2) 0.062(2) 0.049(2) 0.0147(19) 0.0188(18) 0.004(2)
O(4) 0.065(3) 0.033(2) 0.069(2) 0.0039(19) 0.009(2) -0.010(2)
N(1) 0.028(2) 0.0265(18) 0.0248(17) 0.0004(15) 0.0127(15) 0.0036(15)
N(2) 0.031(2) 0.0252(19) 0.0232(17) -0.0008(15) 0.0115(15) 0.0021(15)
C(1) 0.049(3) 0.027(2) 0.024(2) 0.008(2) 0.012(2) 0.0072(19)
C(2) 0.049(3) 0.032(2) 0.024(2) 0.001(2) 0.013(2) 0.0062(19)
C(3) 0.040(3) 0.036(2) 0.023(2) 0.003(2) 0.012(2) 0.0069(19)
C(4) 0.039(2) 0.030(2) 0.020(2) -0.000(2) 0.0103(18) 0.0015(18)
C(5) 0.031(2) 0.038(2) 0.025(2) 0.004(2) 0.0094(18) 0.006(2)
C(6) 0.064(4) 0.050(3) 0.032(2) 0.026(2) 0.018(2) 0.004(2)
C(7) 0.074(4) 0.037(3) 0.044(3) -0.016(2) 0.008(2) 0.005(2)
C(8) 0.047(3) 0.059(3) 0.043(3) -0.002(2) 0.023(2) 0.016(2)
C(9) 0.054(3) 0.039(2) 0.026(2) 0.001(2) 0.003(2) -0.004(2)
C(10) 0.033(3) 0.057(3) 0.042(2) 0.004(2) 0.009(2) 0.013(2)
C(11) 0.058(3) 0.050(3) 0.026(2) 0.017(2) 0.018(2) 0.004(2)
C(12) 0.052(3) 0.045(3) 0.023(2) 0.005(2) 0.006(2) -0.003(2)
C(13) 0.035(2) 0.035(2) 0.024(2) 0.004(2) 0.0098(19) 0.0020(19)
C(14) 0.038(2) 0.036(2) 0.030(2) 0.008(2) 0.011(2) 0.012(2)
C(15) 0.037(3) 0.058(3) 0.028(2) 0.008(2) 0.014(2) 0.018(2)
C(16) 0.103(6) 0.101(5) 0.029(2) 0.056(5) 0.029(3) 0.004(3)
C(17) 0.076(4) 0.044(3) 0.041(3) 0.002(3) -0.014(3) -0.005(2)
C(18) 0.038(3) 0.048(3) 0.057(3) 0.005(2) 0.022(2) 0.009(2)
C(19) 0.063(4) 0.042(3) 0.043(3) 0.001(2) 0.015(2) 0.009(2)
C(20) 0.045(3) 0.079(4) 0.059(3) 0.004(3) 0.029(2) 0.033(3)
C(21) 0.030(2) 0.031(2) 0.039(2) -0.005(2) 0.012(2) 0.005(2)
C(22) 0.028(2) 0.033(2) 0.035(2) -0.005(2) 0.0079(19) 0.002(2)
C(23) 0.035(2) 0.040(2) 0.041(2) -0.005(2) 0.012(2) 0.002(2)
C(24) 0.035(2) 0.041(2) 0.034(2) -0.012(2) 0.007(2) 0.004(2)
C(25) 0.029(2) 0.042(2) 0.048(3) 0.001(2) 0.002(2) 0.013(2)
C(26) 0.031(2) 0.037(2) 0.048(3) 0.001(2) 0.011(2) 0.003(2)
C(27) 0.038(3) 0.066(4) 0.041(2) -0.009(2) 0.001(2) 0.001(2)
C(28) 0.036(2) 0.030(2) 0.026(2) -0.002(2) 0.0101(19) 0.0028(19)
C(29) 0.038(2) 0.035(2) 0.040(2) 0.001(2) 0.018(2) 0.009(2)
C(30) 0.039(3) 0.054(3) 0.044(2) 0.003(2) 0.017(2) 0.013(2)
C(31) 0.048(3) 0.058(3) 0.030(2) -0.015(2) 0.012(2) 0.009(2)
C(32) 0.070(4) 0.033(2) 0.038(2) -0.005(2) 0.017(2) 0.012(2)
C(33) 0.054(3) 0.031(2) 0.037(2) -0.000(2) 0.016(2) 0.003(2)
C(34) 0.077(5) 0.077(5) 0.065(4) -0.021(3) 0.042(3) 0.013(3)
C(35) 0.035(2) 0.030(2) 0.041(2) -0.005(2) 0.016(2) -0.007(2)
C(36) 0.034(3) 0.047(3) 0.056(3) -0.002(2) 0.017(2) 0.003(2)
C(37) 0.045(3) 0.043(3) 0.061(3) -0.008(2) 0.026(2) 0.003(2)
C(38) 0.046(3) 0.037(3) 0.054(3) 0.000(2) 0.023(2) -0.000(2)
C(39) 0.036(3) 0.041(3) 0.057(3) 0.004(2) 0.018(2) 0.003(2)
C(40) 0.037(3) 0.042(2) 0.053(3) 0.002(2) 0.023(2) -0.002(2)
C(41) 0.060(4) 0.065(4) 0.085(5) 0.004(3) 0.029(3) 0.033(3)
C(42) 0.034(2) 0.039(2) 0.032(2) 0.003(2) 0.012(2) 0.003(2)
C(43) 0.034(2) 0.048(3) 0.047(2) -0.002(2) 0.021(2) -0.007(2)
C(44) 0.043(3) 0.044(3) 0.051(3) -0.001(2) 0.029(2) 0.003(2)
C(45) 0.046(3) 0.039(2) 0.034(2) 0.009(2) 0.020(2) 0.008(2)
C(46) 0.045(3) 0.032(2) 0.040(2) 0.005(2) 0.019(2) -0.001(2)
C(47) 0.031(2) 0.042(2) 0.041(2) 0.000(2) 0.019(2) -0.003(2)
C(48) 0.059(3) 0.043(3) 0.053(3) 0.011(2) 0.038(2) 0.006(2)
C(49) 0.039(3) 0.046(3) 0.039(2) 0.010(2) 0.017(2) -0.002(2)
C(50) 0.035(2) 0.036(2) 0.037(2) 0.009(2) 0.013(2) 0.001(2)
C(51) 0.041(3) 0.038(2) 0.037(2) 0.008(2) 0.019(2) -0.001(2)
C(52) 0.036(3) 0.045(3) 0.034(2) 0.014(2) 0.007(2) 0.000(2)

loop_
_atom_type_symbol
_atom_type_description
_atom_type_scat_dispersion_real
_atom_type_scat_dispersion_imag
_atom_type_scat_source
C C 0.003 0.002
;
International Tables for Crystallography
(1992, Vol. C, Tables 4.2.6.8 and 6.1.1.4)
;
H H 0.000 0.000
;
International Tables for Crystallography
(1992, Vol. C, Table 6.1.1.4)
;
Cr Cr 0.321 0.624
;
International Tables for Crystallography
(1992, Vol. C, Tables 4.2.6.8 and 6.1.1.4)
;
N N 0.006 0.003
;
International Tables for Crystallography
(1992, Vol. C, Tables 4.2.6.8 and 6.1.1.4)
;
O O 0.011 0.006
;
International Tables for Crystallography
(1992, Vol. C, Tables 4.2.6.8 and 6.1.1.4)
;
S S 0.125 0.123
;
International Tables for Crystallography
(1992, Vol. C, Tables 4.2.6.8 and 6.1.1.4)
;
Ta Ta -0.705 6.523
;
International Tables for Crystallography
(1992, Vol. C, Tables 4.2.6.8 and 6.1.1.4)
;

loop_
_geom_angle_atom_site_label_1
_geom_angle_atom_site_label_2
_geom_angle_atom_site_label_3
_geom_angle
_geom_angle_publ_flag
Cr(1) Ta(1) S(1) 52.42(3) yes
Cr(1) Ta(1) S(2) 52.30(3) yes
Cr(1) Ta(1) N(1) 106.20(11) yes
Cr(1) Ta(1) C(1) 162.43(12) yes
Cr(1) Ta(1) C(2) 134.52(15) yes
Cr(1) Ta(1) C(3) 107.00(13) yes
Cr(1) Ta(1) C(4) 106.51(12) yes
Cr(1) Ta(1) C(5) 133.40(12) yes
S(1) Ta(1) S(2) 104.62(4) yes
S(1) Ta(1) N(1) 101.52(12) yes
S(1) Ta(1) C(1) 125.60(14) yes
S(1) Ta(1) C(2) 92.56(14) yes
S(1) Ta(1) C(3) 86.22(13) yes
S(1) Ta(1) C(4) 112.37(13) yes
S(1) Ta(1) C(5) 142.14(13) yes
S(2) Ta(1) N(1) 101.44(12) yes
S(2) Ta(1) C(1) 124.36(12) yes
S(2) Ta(1) C(2) 141.16(10) yes
S(2) Ta(1) C(3) 111.60(11) yes
S(2) Ta(1) C(4) 84.99(11) yes
S(2) Ta(1) C(5) 91.04(12) yes
N(1) Ta(1) C(1) 91.36(17) yes
N(1) Ta(1) C(2) 108.99(17) yes
N(1) Ta(1) C(3) 143.00(17) yes
N(1) Ta(1) C(4) 142.76(17) yes
N(1) Ta(1) C(5) 108.95(17) yes
C(1) Ta(1) C(2) 34.3(2) yes
C(1) Ta(1) C(3) 56.51(19) yes
C(1) Ta(1) C(4) 56.65(16) yes
C(1) Ta(1) C(5) 34.58(15) yes
C(2) Ta(1) C(3) 34.06(17) yes
C(2) Ta(1) C(4) 56.19(15) yes
C(2) Ta(1) C(5) 56.81(17) yes
C(3) Ta(1) C(4) 33.12(16) yes
C(3) Ta(1) C(5) 55.92(18) yes
C(4) Ta(1) C(5) 33.84(18) yes
S(3) Ta(2) S(4) 107.84(4) yes
S(3) Ta(2) N(2) 104.39(12) yes
S(3) Ta(2) C(12) 78.61(13) yes
S(3) Ta(2) C(13) 101.05(11) yes
S(3) Ta(2) C(14) 133.26(11) yes
S(3) Ta(2) C(15) 125.05(12) yes
S(4) Ta(2) N(2) 91.87(12) yes
S(4) Ta(2) C(12) 134.39(16) yes
S(4) Ta(2) C(13) 144.06(13) yes
S(4) Ta(2) C(14) 110.96(13) yes
S(4) Ta(2) C(15) 88.96(12) yes
N(2) Ta(2) C(12) 131.27(19) yes
N(2) Ta(2) C(13) 101.34(17) yes
N(2) Ta(2) C(14) 99.41(17) yes
N(2) Ta(2) C(15) 127.55(18) yes
C(12) Ta(2) C(13) 33.57(18) yes
C(12) Ta(2) C(14) 55.70(17) yes
C(12) Ta(2) C(15) 55.21(18) yes
C(13) Ta(2) C(14) 34.23(17) yes
C(13) Ta(2) C(15) 56.52(19) yes
C(14) Ta(2) C(15) 34.2(2) yes
Ta(1) Cr(1) S(1) 51.16(3) yes
Ta(1) Cr(1) S(2) 50.98(3) yes
Ta(1) Cr(1) C(49) 91.55(17) yes
Ta(1) Cr(1) C(50) 90.65(16) yes
Ta(1) Cr(1) C(51) 136.45(16) yes
Ta(1) Cr(1) C(52) 137.09(18) yes
S(1) Cr(1) S(2) 102.04(5) yes
S(1) Cr(1) C(49) 90.38(17) yes
S(1) Cr(1) C(50) 92.49(16) yes
S(1) Cr(1) C(51) 85.30(16) yes
S(1) Cr(1) C(52) 171.5(2) yes
S(2) Cr(1) C(49) 88.21(17) yes
S(2) Cr(1) C(50) 91.67(17) yes
S(2) Cr(1) C(51) 172.21(16) yes
S(2) Cr(1) C(52) 86.12(18) yes
C(49) Cr(1) C(50) 177.1(2) yes
C(49) Cr(1) C(51) 89.1(2) yes
C(49) Cr(1) C(52) 87.4(2) yes
C(50) Cr(1) C(51) 90.6(2) yes
C(50) Cr(1) C(52) 89.7(2) yes
C(51) Cr(1) C(52) 86.4(2) yes
Ta(1) S(1) Cr(1) 76.42(4) yes
Ta(1) S(1) C(21) 110.94(19) yes
Cr(1) S(1) C(21) 114.92(17) yes
Ta(1) S(2) Cr(1) 76.72(3) yes
Ta(1) S(2) C(28) 110.60(16) yes
Cr(1) S(2) C(28) 118.58(14) yes
Ta(2) S(3) C(35) 112.37(16) yes
Ta(2) S(4) C(42) 110.11(14) yes
Ta(1) N(1) N(2) 168.1(3) yes
Ta(2) N(2) N(1) 174.5(3) yes
Ta(1) C(1) C(2) 73.3(2) yes
Ta(1) C(1) C(5) 73.5(2) yes
Ta(1) C(1) C(6) 120.0(3) yes
C(2) C(1) C(5) 107.5(4) yes
C(2) C(1) C(6) 125.6(4) yes
C(5) C(1) C(6) 126.9(5) yes
Ta(1) C(2) C(1) 72.4(2) yes
Ta(1) C(2) C(3) 76.5(2) yes
Ta(1) C(2) C(7) 122.8(3) yes
C(1) C(2) C(3) 108.7(4) yes
C(1) C(2) C(7) 125.9(5) yes
C(3) C(2) C(7) 125.1(5) yes
Ta(1) C(3) C(2) 69.4(2) yes
Ta(1) C(3) C(4) 72.9(2) yes
Ta(1) C(3) C(8) 125.8(3) yes
C(2) C(3) C(4) 107.4(5) yes
C(2) C(3) C(8) 124.9(4) yes
C(4) C(3) C(8) 127.7(4) yes
Ta(1) C(4) C(3) 74.0(2) yes
Ta(1) C(4) C(5) 70.4(2) yes
Ta(1) C(4) C(9) 126.9(3) yes
C(3) C(4) C(5) 108.1(4) yes
C(3) C(4) C(9) 126.2(5) yes
C(5) C(4) C(9) 125.3(4) yes
Ta(1) C(5) C(1) 71.9(2) yes
Ta(1) C(5) C(4) 75.8(2) yes
Ta(1) C(5) C(10) 123.2(3) yes
C(1) C(5) C(4) 108.3(4) yes
C(1) C(5) C(10) 126.9(5) yes
C(4) C(5) C(10) 124.5(4) yes
C(12) C(11) C(15) 107.7(5) yes
C(12) C(11) C(16) 125.6(5) yes
C(15) C(11) C(16) 126.0(6) yes
Ta(2) C(12) C(11) 75.5(2) yes
Ta(2) C(12) C(13) 70.8(2) yes
Ta(2) C(12) C(17) 127.4(3) yes
C(11) C(12) C(13) 108.8(4) yes
C(11) C(12) C(17) 124.7(5) yes
C(13) C(12) C(17) 125.9(5) yes
Ta(2) C(13) C(12) 75.6(2) yes
Ta(2) C(13) C(14) 71.2(2) yes
Ta(2) C(13) C(18) 123.9(3) yes
C(12) C(13) C(14) 106.8(5) yes
C(12) C(13) C(18) 126.3(4) yes
C(14) C(13) C(18) 126.5(4) yes
Ta(2) C(14) C(13) 74.6(2) yes
Ta(2) C(14) C(15) 76.4(3) yes
Ta(2) C(14) C(19) 122.9(3) yes
C(13) C(14) C(15) 109.3(4) yes
C(13) C(14) C(19) 124.7(5) yes
C(15) C(14) C(19) 125.4(5) yes
Ta(2) C(15) C(11) 76.2(3) yes
Ta(2) C(15) C(14) 69.4(3) yes
Ta(2) C(15) C(20) 124.9(3) yes
C(11) C(15) C(14) 107.4(5) yes
C(11) C(15) C(20) 127.7(6) yes
C(14) C(15) C(20) 124.6(5) yes
S(1) C(21) C(22) 120.5(3) yes
S(1) C(21) C(26) 120.8(4) yes
C(22) C(21) C(26) 118.5(4) yes
C(21) C(22) C(23) 120.5(4) yes
C(22) C(23) C(24) 121.3(5) yes
C(23) C(24) C(25) 117.9(4) yes
C(23) C(24) C(27) 119.9(5) yes
C(25) C(24) C(27) 122.1(4) yes
C(24) C(25) C(26) 121.3(4) yes
C(21) C(26) C(25) 120.5(5) yes
S(2) C(28) C(29) 119.7(3) yes
S(2) C(28) C(33) 120.9(4) yes
C(29) C(28) C(33) 118.7(5) yes
C(28) C(29) C(30) 120.1(5) yes
C(29) C(30) C(31) 121.1(6) yes
C(30) C(31) C(32) 118.2(6) yes
C(30) C(31) C(34) 120.3(6) yes
C(32) C(31) C(34) 121.5(5) yes
C(31) C(32) C(33) 122.0(5) yes
C(28) C(33) C(32) 119.9(5) yes
S(3) C(35) C(36) 119.8(3) yes
S(3) C(35) C(40) 122.2(4) yes
C(36) C(35) C(40) 117.6(5) yes
C(35) C(36) C(37) 120.9(5) yes
C(36) C(37) C(38) 121.1(6) yes
C(37) C(38) C(39) 118.4(5) yes
C(37) C(38) C(41) 120.6(6) yes
C(39) C(38) C(41) 120.9(5) yes
C(38) C(39) C(40) 121.1(5) yes
C(35) C(40) C(39) 120.9(5) yes
S(4) C(42) C(43) 119.9(3) yes
S(4) C(42) C(47) 121.6(4) yes
C(43) C(42) C(47) 118.4(5) yes
C(42) C(43) C(44) 120.8(5) yes
C(43) C(44) C(45) 121.2(5) yes
C(44) C(45) C(46) 117.8(5) yes
C(44) C(45) C(48) 121.8(5) yes
C(46) C(45) C(48) 120.3(4) yes
C(45) C(46) C(47) 121.6(4) yes
C(42) C(47) C(46) 120.1(5) yes
Cr(1) C(49) O(1) 175.8(5) yes
Cr(1) C(50) O(2) 174.7(4) yes
Cr(1) C(51) O(3) 176.6(4) yes
Cr(1) C(52) O(4) 176.9(4) yes
C(1) C(6) H(6A) 109.5 no
C(1) C(6) H(6B) 109.5 no
C(1) C(6) H(6C) 109.5 no
H(6A) C(6) H(6B) 109.5 no
H(6A) C(6) H(6C) 109.5 no
H(6B) C(6) H(6C) 109.5 no
C(2) C(7) H(7A) 109.5 no
C(2) C(7) H(7B) 109.5 no
C(2) C(7) H(7C) 109.5 no
H(7A) C(7) H(7B) 109.5 no
H(7A) C(7) H(7C) 109.5 no
H(7B) C(7) H(7C) 109.5 no
C(3) C(8) H(8A) 109.5 no
C(3) C(8) H(8B) 109.5 no
C(3) C(8) H(8C) 109.5 no
H(8A) C(8) H(8B) 109.5 no
H(8A) C(8) H(8C) 109.5 no
H(8B) C(8) H(8C) 109.5 no
C(4) C(9) H(9A) 109.5 no
C(4) C(9) H(9B) 109.5 no
C(4) C(9) H(9C) 109.5 no
H(9A) C(9) H(9B) 109.5 no
H(9A) C(9) H(9C) 109.5 no
H(9B) C(9) H(9C) 109.5 no
C(5) C(10) H(10A) 109.5 no
C(5) C(10) H(10B) 109.5 no
C(5) C(10) H(10C) 109.5 no
H(10A) C(10) H(10B) 109.5 no
H(10A) C(10) H(10C) 109.5 no
H(10B) C(10) H(10C) 109.5 no
C(11) C(16) H(16A) 109.5 no
C(11) C(16) H(16B) 109.5 no
C(11) C(16) H(16C) 109.5 no
H(16A) C(16) H(16B) 109.5 no
H(16A) C(16) H(16C) 109.5 no
H(16B) C(16) H(16C) 109.5 no
C(12) C(17) H(17A) 109.5 no
C(12) C(17) H(17B) 109.5 no
C(12) C(17) H(17C) 109.5 no
H(17A) C(17) H(17B) 109.5 no
H(17A) C(17) H(17C) 109.5 no
H(17B) C(17) H(17C) 109.5 no
C(13) C(18) H(18A) 109.5 no
C(13) C(18) H(18B) 109.5 no
C(13) C(18) H(18C) 109.5 no
H(18A) C(18) H(18B) 109.5 no
H(18A) C(18) H(18C) 109.5 no
H(18B) C(18) H(18C) 109.5 no
C(14) C(19) H(19A) 109.5 no
C(14) C(19) H(19B) 109.5 no
C(14) C(19) H(19C) 109.5 no
H(19A) C(19) H(19B) 109.5 no
H(19A) C(19) H(19C) 109.5 no
H(19B) C(19) H(19C) 109.5 no
C(15) C(20) H(20A) 109.5 no
C(15) C(20) H(20B) 109.5 no
C(15) C(20) H(20C) 109.5 no
H(20A) C(20) H(20B) 109.5 no
H(20A) C(20) H(20C) 109.5 no
H(20B) C(20) H(20C) 109.5 no
C(21) C(22) H(22) 119.8 no
C(23) C(22) H(22) 119.8 no
C(22) C(23) H(23) 119.3 no
C(24) C(23) H(23) 119.3 no
C(24) C(25) H(25) 119.4 no
C(26) C(25) H(25) 119.3 no
C(21) C(26) H(26) 119.7 no
C(25) C(26) H(26) 119.8 no
C(24) C(27) H(27A) 109.5 no
C(24) C(27) H(27B) 109.5 no
C(24) C(27) H(27C) 109.5 no
H(27A) C(27) H(27B) 109.5 no
H(27A) C(27) H(27C) 109.5 no
H(27B) C(27) H(27C) 109.5 no
C(28) C(29) H(29) 119.9 no
C(30) C(29) H(29) 120.0 no
C(29) C(30) H(30) 119.5 no
C(31) C(30) H(30) 119.5 no
C(31) C(32) H(32) 119.0 no
C(33) C(32) H(32) 119.0 no
C(28) C(33) H(33) 120.1 no
C(32) C(33) H(33) 120.0 no
C(31) C(34) H(34A) 109.5 no
C(31) C(34) H(34B) 109.5 no
C(31) C(34) H(34C) 109.5 no
H(34A) C(34) H(34B) 109.5 no
H(34A) C(34) H(34C) 109.5 no
H(34B) C(34) H(34C) 109.5 no
C(35) C(36) H(36) 119.6 no
C(37) C(36) H(36) 119.5 no
C(36) C(37) H(37) 119.5 no
C(38) C(37) H(37) 119.4 no
C(38) C(39) H(39) 119.4 no
C(40) C(39) H(39) 119.4 no
C(35) C(40) H(40) 119.6 no
C(39) C(40) H(40) 119.6 no
C(38) C(41) H(41A) 109.5 no
C(38) C(41) H(41B) 109.5 no
C(38) C(41) H(41C) 109.5 no
H(41A) C(41) H(41B) 109.5 no
H(41A) C(41) H(41C) 109.5 no
H(41B) C(41) H(41C) 109.5 no
C(42) C(43) H(43) 119.6 no
C(44) C(43) H(43) 119.6 no
C(43) C(44) H(44) 119.4 no
C(45) C(44) H(44) 119.4 no
C(45) C(46) H(46) 119.2 no
C(47) C(46) H(46) 119.2 no
C(42) C(47) H(47) 119.9 no
C(46) C(47) H(47) 119.9 no
C(45) C(48) H(48A) 109.5 no
C(45) C(48) H(48B) 109.5 no
C(45) C(48) H(48C) 109.5 no
H(48A) C(48) H(48B) 109.5 no
H(48A) C(48) H(48C) 109.5 no
H(48B) C(48) H(48C) 109.5 no

loop_
_geom_bond_atom_site_label_1
_geom_bond_atom_site_label_2
_geom_bond_distance
_geom_bond_publ_flag
Ta(1) Cr(1) 3.0156(8) yes
Ta(1) S(1) 2.4163(13) yes
Ta(1) S(2) 2.4072(10) yes
Ta(1) N(1) 1.822(4) yes
Ta(1) C(1) 2.380(4) yes
Ta(1) C(2) 2.391(4) yes
Ta(1) C(3) 2.483(5) yes
Ta(1) C(4) 2.469(4) yes
Ta(1) C(5) 2.400(4) yes
Ta(2) S(3) 2.4064(13) yes
Ta(2) S(4) 2.3901(12) yes
Ta(2) N(2) 1.822(4) yes
Ta(2) C(12) 2.480(4) yes
Ta(2) C(13) 2.418(4) yes
Ta(2) C(14) 2.374(5) yes
Ta(2) C(15) 2.465(6) yes
Cr(1) S(1) 2.4585(15) yes
Cr(1) S(2) 2.4517(14) yes
Cr(1) C(49) 1.905(5) yes
Cr(1) C(50) 1.906(5) yes
Cr(1) C(51) 1.865(5) yes
Cr(1) C(52) 1.838(5) yes
S(1) C(21) 1.787(4) yes
S(2) C(28) 1.792(5) yes
S(3) C(35) 1.781(5) yes
S(4) C(42) 1.785(6) yes
O(1) C(49) 1.141(7) yes
O(2) C(50) 1.135(6) yes
O(3) C(51) 1.144(7) yes
O(4) C(52) 1.162(6) yes
N(1) N(2) 1.283(6) yes
C(1) C(2) 1.406(8) yes
C(1) C(5) 1.421(6) yes
C(1) C(6) 1.506(8) yes
C(2) C(3) 1.430(7) yes
C(2) C(7) 1.510(7) yes
C(3) C(4) 1.411(7) yes
C(3) C(8) 1.501(9) yes
C(4) C(5) 1.418(8) yes
C(4) C(9) 1.505(6) yes
C(5) C(10) 1.503(8) yes
C(11) C(12) 1.429(9) yes
C(11) C(15) 1.410(7) yes
C(11) C(16) 1.504(10) yes
C(12) C(13) 1.416(7) yes
C(12) C(17) 1.510(8) yes
C(13) C(14) 1.411(7) yes
C(13) C(18) 1.500(8) yes
C(14) C(15) 1.424(8) yes
C(14) C(19) 1.506(7) yes
C(15) C(20) 1.504(9) yes
C(21) C(22) 1.399(7) yes
C(21) C(26) 1.387(6) yes
C(22) C(23) 1.382(6) yes
C(23) C(24) 1.393(7) yes
C(24) C(25) 1.387(8) yes
C(24) C(27) 1.510(7) yes
C(25) C(26) 1.392(7) yes
C(28) C(29) 1.390(8) yes
C(28) C(33) 1.390(7) yes
C(29) C(30) 1.397(9) yes
C(30) C(31) 1.385(8) yes
C(31) C(32) 1.364(9) yes
C(31) C(34) 1.519(11) yes
C(32) C(33) 1.393(10) yes
C(35) C(36) 1.393(9) yes
C(35) C(40) 1.398(7) yes
C(36) C(37) 1.384(8) yes
C(37) C(38) 1.387(8) yes
C(38) C(39) 1.374(9) yes
C(38) C(41) 1.521(9) yes
C(39) C(40) 1.388(8) yes
C(42) C(43) 1.396(8) yes
C(42) C(47) 1.385(7) yes
C(43) C(44) 1.381(9) yes
C(44) C(45) 1.389(7) yes
C(45) C(46) 1.380(8) yes
C(45) C(48) 1.509(9) yes
C(46) C(47) 1.396(8) yes
C(6) H(6A) 0.980 no
C(6) H(6B) 0.980 no
C(6) H(6C) 0.980 no
C(7) H(7A) 0.980 no
C(7) H(7B) 0.980 no
C(7) H(7C) 0.980 no
C(8) H(8A) 0.980 no
C(8) H(8B) 0.980 no
C(8) H(8C) 0.980 no
C(9) H(9A) 0.980 no
C(9) H(9B) 0.980 no
C(9) H(9C) 0.980 no
C(10) H(10A) 0.980 no
C(10) H(10B) 0.980 no
C(10) H(10C) 0.980 no
C(16) H(16A) 0.980 no
C(16) H(16B) 0.980 no
C(16) H(16C) 0.980 no
C(17) H(17A) 0.980 no
C(17) H(17B) 0.980 no
C(17) H(17C) 0.980 no
C(18) H(18A) 0.980 no
C(18) H(18B) 0.980 no
C(18) H(18C) 0.980 no
C(19) H(19A) 0.980 no
C(19) H(19B) 0.980 no
C(19) H(19C) 0.980 no
C(20) H(20A) 0.980 no
C(20) H(20B) 0.980 no
C(20) H(20C) 0.980 no
C(22) H(22) 0.950 no
C(23) H(23) 0.950 no
C(25) H(25) 0.950 no
C(26) H(26) 0.950 no
C(27) H(27A) 0.980 no
C(27) H(27B) 0.980 no
C(27) H(27C) 0.980 no
C(29) H(29) 0.950 no
C(30) H(30) 0.950 no
C(32) H(32) 0.950 no
C(33) H(33) 0.950 no
C(34) H(34A) 0.980 no
C(34) H(34B) 0.980 no
C(34) H(34C) 0.980 no
C(36) H(36) 0.950 no
C(37) H(37) 0.950 no
C(39) H(39) 0.950 no
C(40) H(40) 0.950 no
C(41) H(41A) 0.980 no
C(41) H(41B) 0.980 no
C(41) H(41C) 0.980 no
C(43) H(43) 0.950 no
C(44) H(44) 0.950 no
C(46) H(46) 0.950 no
C(47) H(47) 0.950 no
C(48) H(48A) 0.980 no
C(48) H(48B) 0.980 no
C(48) H(48C) 0.980 no

loop_
_geom_contact_atom_site_label_1
_geom_contact_atom_site_label_2
_geom_contact_distance
_geom_contact_site_symmetry_2
O(1) C(20) 3.349(8) 4_455
O(2) C(10) 3.416(6) 4_454
O(3) C(9) 3.470(6) 4_454
O(3) C(20) 3.421(8) 4_455
O(3) C(41) 3.473(9) 3_556
O(4) C(27) 3.437(7) 4_555
O(4) C(44) 3.384(8) 4_455
O(4) C(45) 3.529(7) 4_455
O(4) C(46) 3.513(6) 2_555
O(4) C(48) 3.349(7) 4_455
C(9) O(3) 3.470(6) 4_555
C(10) O(2) 3.416(6) 4_555
C(16) C(48) 3.581(11) 3_655
C(20) O(1) 3.349(8) 4_554
C(20) O(3) 3.421(8) 4_554
C(27) O(4) 3.437(7) 4_454
C(41) O(3) 3.473(9) 3_556
C(44) O(4) 3.384(8) 4_554
C(45) O(4) 3.529(7) 4_554
C(46) O(4) 3.513(6) 2_545
C(48) O(4) 3.349(7) 4_554
C(48) C(16) 3.581(11) 3_655
S(1) H(37) 3.223 3_556
S(2) H(25) 3.409 4_555
S(2) H(27B) 3.517 4_555
S(3) H(32) 2.780 2_545
S(4) H(6C) 3.318 3_656
O(1) H(20A) 3.212 4_455
O(1) H(20B) 3.194 4_455
O(1) H(20C) 3.079 4_455
O(1) H(25) 3.376 4_555
O(1) H(34A) 3.365 4_455
O(1) H(43) 3.387 4_455
O(2) H(9A) 2.778 4_454
O(2) H(10B) 2.713 4_454
O(2) H(10C) 3.241 4_454
O(2) H(46) 3.455 2_555
O(3) H(9A) 3.589 4_454
O(3) H(9B) 2.703 4_454
O(3) H(16C) 2.951 4_455
O(3) H(20B) 2.458 4_455
O(3) H(41A) 2.592 3_556
O(3) H(41C) 3.569 3_556
O(3) H(48C) 3.094 2_555
O(4) H(27B) 3.224 4_555
O(4) H(27C) 2.763 4_555
O(4) H(44) 3.081 4_455
O(4) H(46) 2.745 2_555
O(4) H(48A) 2.964 4_455
O(4) H(48B) 3.054 2_555
O(4) H(48B) 3.145 4_455
C(3) H(48C) 3.454 3_656
C(4) H(48C) 3.142 3_656
C(8) H(23) 3.512 3_556
C(8) H(36) 3.494 3_556
C(9) H(25) 3.551 4_555
C(9) H(26) 3.235 4_555
C(9) H(48C) 2.884 3_656
C(10) H(18B) 3.391 4_555
C(10) H(39) 3.378 3_656
C(10) H(40) 3.284 3_656
C(16) H(48A) 3.298 3_655
C(16) H(48B) 3.205 3_655
C(17) H(32) 3.559 2_545
C(17) H(34B) 3.227 4_454
C(18) H(10C) 3.415 4_454
C(21) H(7A) 3.242 3_556
C(21) H(7B) 3.475 3_556
C(22) H(7A) 2.975 3_556
C(22) H(8A) 3.534 3_556
C(23) H(7A) 3.094 3_556
C(23) H(8A) 2.975 3_556
C(24) H(7A) 3.484 3_556
C(24) H(8A) 3.481 3_556
C(24) H(44) 3.348 1_455
C(25) H(7B) 3.420 3_556
C(25) H(9A) 3.531 4_454
C(25) H(9C) 3.500 4_454
C(25) H(44) 3.186 1_455
C(26) H(7A) 3.594 3_556
C(26) H(7B) 3.284 3_556
C(26) H(9A) 3.326 4_454
C(26) H(9C) 3.538 4_454
C(26) H(41A) 3.537 3_556
C(27) H(8C) 3.584 3_556
C(27) H(16A) 3.511 3_555
C(27) H(33) 3.273 4_454
C(27) H(44) 3.262 1_455
C(27) H(48A) 2.973 1_455
C(28) H(18B) 3.413 4_555
C(28) H(27B) 3.363 4_555
C(29) H(18B) 3.195 4_555
C(30) H(18B) 3.531 4_555
C(30) H(41C) 3.392 3_656
C(31) H(17B) 2.951 4_555
C(32) H(17B) 2.914 4_555
C(32) H(27B) 3.536 4_555
C(33) H(27B) 2.796 4_555
C(34) H(8B) 3.558 4_554
C(34) H(8C) 3.585 4_554
C(34) H(17B) 3.149 4_555
C(34) H(36) 3.322 2_555
C(35) H(32) 3.534 2_545
C(35) H(34C) 3.385 2_545
C(36) H(34C) 2.787 2_545
C(37) H(34C) 3.463 2_545
C(38) H(19C) 3.370 2_545
C(39) H(10A) 3.113 3_656
C(39) H(19C) 3.111 2_545
C(40) H(10A) 3.120 3_656
C(40) H(19C) 3.337 2_545
C(41) H(30) 3.241 3_656
C(41) H(43) 3.398 3_656
C(42) H(6C) 3.104 3_656
C(43) H(6C) 2.955 3_656
C(43) H(41B) 3.368 3_656
C(44) H(7B) 3.530 3_656
C(44) H(27C) 3.257 1_655
C(45) H(27C) 3.583 1_655
C(46) H(10B) 2.940 3_656
C(47) H(10B) 3.083 3_656
C(48) H(8C) 3.364 3_656
C(48) H(9B) 3.016 3_656
C(48) H(16A) 3.599 3_655
C(48) H(16B) 3.594 3_655
C(48) H(16C) 3.005 3_655
C(48) H(27C) 3.028 1_655
C(49) H(20B) 3.254 4_455
C(49) H(20C) 3.541 4_455
C(49) H(25) 3.475 4_555
C(50) H(9A) 3.228 4_454
C(50) H(46) 3.597 2_555
C(51) H(9B) 3.214 4_454
C(51) H(20B) 2.802 4_455
C(51) H(41A) 3.324 3_556
C(51) H(48C) 3.550 2_555
C(52) H(27B) 3.578 4_555
C(52) H(27C) 3.498 4_555
C(52) H(46) 3.171 2_555
H(6A) H(39) 3.374 3_656
H(6A) H(40) 3.174 3_656
H(6C) S(4) 3.318 3_656
H(6C) C(42) 3.104 3_656
H(6C) C(43) 2.955 3_656
H(6C) H(43) 2.896 3_656
H(7A) C(21) 3.242 3_556
H(7A) C(22) 2.975 3_556
H(7A) C(23) 3.094 3_556
H(7A) C(24) 3.484 3_556
H(7A) C(26) 3.594 3_556
H(7A) H(22) 3.283 3_556
H(7A) H(23) 3.449 3_556
H(7B) C(21) 3.475 3_556
H(7B) C(25) 3.420 3_556
H(7B) C(26) 3.284 3_556
H(7B) C(44) 3.530 3_656
H(7B) H(26) 3.583 3_556
H(7B) H(43) 3.363 3_656
H(7B) H(44) 3.170 3_656
H(8A) C(22) 3.534 3_556
H(8A) C(23) 2.975 3_556
H(8A) C(24) 3.481 3_556
H(8A) H(23) 2.761 3_556
H(8A) H(36) 2.869 3_556
H(8B) C(34) 3.558 4_455
H(8B) H(34A) 3.215 4_455
H(8B) H(34C) 3.234 4_455
H(8B) H(36) 3.342 3_556
H(8B) H(37) 3.594 3_556
H(8C) C(27) 3.584 3_556
H(8C) C(34) 3.585 4_455
H(8C) C(48) 3.364 3_656
H(8C) H(23) 3.423 3_556
H(8C) H(27A) 3.193 3_556
H(8C) H(27C) 3.320 3_556
H(8C) H(34A) 3.380 4_455
H(8C) H(34B) 3.260 4_455
H(8C) H(34C) 3.529 4_455
H(8C) H(48A) 2.923 3_656
H(8C) H(48C) 2.965 3_656
H(9A) O(2) 2.778 4_555
H(9A) O(3) 3.589 4_555
H(9A) C(25) 3.531 4_555
H(9A) C(26) 3.326 4_555
H(9A) C(50) 3.228 4_555
H(9A) H(25) 3.295 4_555
H(9A) H(26) 2.923 4_555
H(9A) H(48C) 3.332 3_656
H(9B) O(3) 2.703 4_555
H(9B) C(48) 3.016 3_656
H(9B) C(51) 3.214 4_555
H(9B) H(26) 3.252 4_555
H(9B) H(48A) 3.438 3_656
H(9B) H(48B) 3.591 3_656
H(9B) H(48C) 2.057 3_656
H(9C) C(25) 3.500 4_555
H(9C) C(26) 3.538 4_555
H(9C) H(25) 2.910 4_555
H(9C) H(26) 2.993 4_555
H(10A) C(39) 3.113 3_656
H(10A) C(40) 3.120 3_656
H(10A) H(39) 2.539 3_656
H(10A) H(40) 2.556 3_656
H(10A) H(47) 3.548 3_656
H(10B) O(2) 2.713 4_555
H(10B) C(46) 2.940 3_656
H(10B) C(47) 3.083 3_656
H(10B) H(18B) 3.559 4_555
H(10B) H(19C) 3.597 4_555
H(10B) H(40) 3.151 3_656
H(10B) H(46) 2.824 3_656
H(10B) H(47) 3.068 3_656
H(10C) O(2) 3.241 4_555
H(10C) C(18) 3.415 4_555
H(10C) H(18B) 2.531 4_555
H(10C) H(18C) 3.551 4_555
H(10C) H(39) 3.478 3_656
H(16A) C(27) 3.511 3_555
H(16A) C(48) 3.599 3_655
H(16A) H(27A) 3.103 3_555
H(16A) H(27B) 3.585 3_555
H(16A) H(27C) 3.286 3_555
H(16A) H(48A) 3.064 3_655
H(16A) H(48B) 3.379 3_655
H(16B) C(48) 3.594 3_655
H(16B) H(48A) 3.458 3_655
H(16B) H(48B) 2.979 3_655
H(16C) O(3) 2.951 4_554
H(16C) C(48) 3.005 3_655
H(16C) H(48A) 2.856 3_655
H(16C) H(48B) 2.756 3_655
H(16C) H(48C) 2.891 3_655
H(17A) H(17B) 3.340 3_555
H(17A) H(17C) 3.295 3_555
H(17A) H(27A) 3.097 3_555
H(17A) H(32) 3.023 2_545
H(17A) H(34B) 3.186 4_454
H(17B) C(31) 2.951 4_454
H(17B) C(32) 2.914 4_454
H(17B) C(34) 3.149 4_454
H(17B) H(17A) 3.340 3_555
H(17B) H(17C) 3.393 3_555
H(17B) H(32) 2.919 4_454
H(17B) H(34B) 2.505 4_454
H(17C) H(17A) 3.295 3_555
H(17C) H(17B) 3.393 3_555
H(17C) H(32) 3.195 2_545
H(18B) C(10) 3.391 4_454
H(18B) C(28) 3.413 4_454
H(18B) C(29) 3.195 4_454
H(18B) C(30) 3.531 4_454
H(18B) H(10B) 3.559 4_454
H(18B) H(10C) 2.531 4_454
H(18B) H(29) 3.352 4_454
H(18C) H(10C) 3.551 4_454
H(19C) C(38) 3.370 2_555
H(19C) C(39) 3.111 2_555
H(19C) C(40) 3.337 2_555
H(19C) H(10B) 3.597 4_454
H(19C) H(39) 3.324 2_555
H(19C) H(41C) 3.584 2_555
H(20A) O(1) 3.212 4_554
H(20B) O(1) 3.194 4_554
H(20B) O(3) 2.458 4_554
H(20B) C(49) 3.254 4_554
H(20B) C(51) 2.802 4_554
H(20B) H(37) 3.486 2_555
H(20B) H(41A) 3.378 2_555
H(20C) O(1) 3.079 4_554
H(20C) C(49) 3.541 4_554
H(22) H(7A) 3.283 3_556
H(23) C(8) 3.512 3_556
H(23) H(7A) 3.449 3_556
H(23) H(8A) 2.761 3_556
H(23) H(8C) 3.423 3_556
H(25) S(2) 3.409 4_454
H(25) O(1) 3.376 4_454
H(25) C(9) 3.551 4_454
H(25) C(49) 3.475 4_454
H(25) H(9A) 3.295 4_454
H(25) H(9C) 2.910 4_454
H(25) H(44) 2.854 1_455
H(26) C(9) 3.235 4_454
H(26) H(7B) 3.583 3_556
H(26) H(9A) 2.923 4_454
H(26) H(9B) 3.252 4_454
H(26) H(9C) 2.993 4_454
H(26) H(37) 3.529 3_556
H(26) H(41A) 2.795 3_556
H(27A) H(8C) 3.193 3_556
H(27A) H(16A) 3.103 3_555
H(27A) H(17A) 3.097 3_555
H(27A) H(34B) 3.293 2_545
H(27A) H(48A) 3.124 1_455
H(27B) S(2) 3.517 4_454
H(27B) O(4) 3.224 4_454
H(27B) C(28) 3.363 4_454
H(27B) C(32) 3.536 4_454
H(27B) C(33) 2.796 4_454
H(27B) C(52) 3.578 4_454
H(27B) H(16A) 3.585 3_555
H(27B) H(33) 2.404 4_454
H(27B) H(48A) 3.556 1_455
H(27C) O(4) 2.763 4_454
H(27C) C(44) 3.257 1_455
H(27C) C(45) 3.583 1_455
H(27C) C(48) 3.028 1_455
H(27C) C(52) 3.498 4_454
H(27C) H(8C) 3.320 3_556
H(27C) H(16A) 3.286 3_555
H(27C) H(33) 3.416 4_454
H(27C) H(44) 2.462 1_455
H(27C) H(48A) 2.079 1_455
H(27C) H(48B) 3.489 1_455
H(29) H(18B) 3.352 4_555
H(29) H(39) 3.252 3_656
H(30) C(41) 3.241 3_656
H(30) H(39) 3.140 3_656
H(30) H(41B) 2.969 3_656
H(30) H(41C) 2.662 3_656
H(32) S(3) 2.780 2_555
H(32) C(17) 3.559 2_555
H(32) C(35) 3.534 2_555
H(32) H(17A) 3.023 2_555
H(32) H(17B) 2.919 4_555
H(32) H(17C) 3.195 2_555
H(33) C(27) 3.273 4_555
H(33) H(27B) 2.404 4_555
H(33) H(27C) 3.416 4_555
H(33) H(46) 3.538 2_555
H(34A) O(1) 3.365 4_554
H(34A) H(8B) 3.215 4_554
H(34A) H(8C) 3.380 4_554
H(34A) H(41B) 3.568 3_656
H(34A) H(41C) 3.158 3_656
H(34B) C(17) 3.227 4_555
H(34B) H(8C) 3.260 4_554
H(34B) H(17A) 3.186 4_555
H(34B) H(17B) 2.505 4_555
H(34B) H(27A) 3.293 2_555
H(34B) H(36) 3.471 2_555
H(34C) C(35) 3.385 2_555
H(34C) C(36) 2.787 2_555
H(34C) C(37) 3.463 2_555
H(34C) H(8B) 3.234 4_554
H(34C) H(8C) 3.529 4_554
H(34C) H(36) 2.418 2_555
H(36) C(8) 3.494 3_556
H(36) C(34) 3.322 2_545
H(36) H(8A) 2.869 3_556
H(36) H(8B) 3.342 3_556
H(36) H(34B) 3.471 2_545
H(36) H(34C) 2.418 2_545
H(37) S(1) 3.223 3_556
H(37) H(8B) 3.594 3_556
H(37) H(20B) 3.486 2_545
H(37) H(26) 3.529 3_556
H(39) C(10) 3.378 3_656
H(39) H(6A) 3.374 3_656
H(39) H(10A) 2.539 3_656
H(39) H(10C) 3.478 3_656
H(39) H(19C) 3.324 2_545
H(39) H(29) 3.252 3_656
H(39) H(30) 3.140 3_656
H(40) C(10) 3.284 3_656
H(40) H(6A) 3.174 3_656
H(40) H(10A) 2.556 3_656
H(40) H(10B) 3.151 3_656
H(41A) O(3) 2.592 3_556
H(41A) C(26) 3.537 3_556
H(41A) C(51) 3.324 3_556
H(41A) H(20B) 3.378 2_545
H(41A) H(26) 2.795 3_556
H(41B) C(43) 3.368 3_656
H(41B) H(30) 2.969 3_656
H(41B) H(34A) 3.568 3_656
H(41B) H(43) 2.451 3_656
H(41C) O(3) 3.569 3_556
H(41C) C(30) 3.392 3_656
H(41C) H(19C) 3.584 2_545
H(41C) H(30) 2.662 3_656
H(41C) H(34A) 3.158 3_656
H(43) O(1) 3.387 4_554
H(43) C(41) 3.398 3_656
H(43) H(6C) 2.896 3_656
H(43) H(7B) 3.363 3_656
H(43) H(41B) 2.451 3_656
H(44) O(4) 3.081 4_554
H(44) C(24) 3.348 1_655
H(44) C(25) 3.186 1_655
H(44) C(27) 3.262 1_655
H(44) H(7B) 3.170 3_656
H(44) H(25) 2.854 1_655
H(44) H(27C) 2.462 1_655
H(46) O(2) 3.455 2_545
H(46) O(4) 2.745 2_545
H(46) C(50) 3.597 2_545
H(46) C(52) 3.171 2_545
H(46) H(10B) 2.824 3_656
H(46) H(33) 3.538 2_545
H(47) H(10A) 3.548 3_656
H(47) H(10B) 3.068 3_656
H(48A) O(4) 2.964 4_554
H(48A) C(16) 3.298 3_655
H(48A) C(27) 2.973 1_655
H(48A) H(8C) 2.923 3_656
H(48A) H(9B) 3.438 3_656
H(48A) H(16A) 3.064 3_655
H(48A) H(16B) 3.458 3_655
H(48A) H(16C) 2.856 3_655
H(48A) H(27A) 3.124 1_655
H(48A) H(27B) 3.556 1_655
H(48A) H(27C) 2.079 1_655
H(48B) O(4) 3.054 2_545
H(48B) O(4) 3.145 4_554
H(48B) C(16) 3.205 3_655
H(48B) H(9B) 3.591 3_656
H(48B) H(16A) 3.379 3_655
H(48B) H(16B) 2.979 3_655
H(48B) H(16C) 2.756 3_655
H(48B) H(27C) 3.489 1_655
H(48B) H(48B) 2.890 3_655
H(48C) O(3) 3.094 2_545
H(48C) C(3) 3.454 3_656
H(48C) C(4) 3.142 3_656
H(48C) C(9) 2.884 3_656
H(48C) C(51) 3.550 2_545
H(48C) H(8C) 2.965 3_656
H(48C) H(9A) 3.332 3_656
H(48C) H(9B) 2.057 3_656
H(48C) H(16C) 2.891 3_655
Ta(1) Ta(2) 4.9113(2) .
Ta(1) Cr(1) 3.0156(8) .

loop_
_geom_torsion_atom_site_label_1
_geom_torsion_atom_site_label_2
_geom_torsion_atom_site_label_3
_geom_torsion_atom_site_label_4
_geom_torsion
Cr(1) Ta(1) S(1) C(21) 111.82(18)
S(1) Ta(1) Cr(1) S(2) 175.69(6)
S(1) Ta(1) Cr(1) C(49) 89.25(17)
S(1) Ta(1) Cr(1) C(50) -92.68(16)
S(1) Ta(1) Cr(1) C(51) -1.1(2)
S(1) Ta(1) Cr(1) C(52) 177.1(2)
Cr(1) Ta(1) S(2) C(28) -115.87(15)
S(2) Ta(1) Cr(1) S(1) -175.69(6)
S(2) Ta(1) Cr(1) C(49) -86.44(17)
S(2) Ta(1) Cr(1) C(50) 91.63(16)
S(2) Ta(1) Cr(1) C(51) -176.8(2)
S(2) Ta(1) Cr(1) C(52) 1.4(2)
Cr(1) Ta(1) N(1) N(2) -177.4(16)
N(1) Ta(1) Cr(1) S(1) 92.22(13)
N(1) Ta(1) Cr(1) S(2) -92.09(13)
N(1) Ta(1) Cr(1) C(49) -178.5(2)
N(1) Ta(1) Cr(1) C(50) -0.5(2)
N(1) Ta(1) Cr(1) C(51) 91.1(2)
N(1) Ta(1) Cr(1) C(52) -90.7(2)
Cr(1) Ta(1) C(1) C(2) 59.4(5)
Cr(1) Ta(1) C(1) C(5) -55.2(6)
Cr(1) Ta(1) C(1) C(6) -178.7(3)
C(1) Ta(1) Cr(1) S(1) -90.2(4)
C(1) Ta(1) Cr(1) S(2) 85.5(4)
C(1) Ta(1) Cr(1) C(49) -0.9(4)
C(1) Ta(1) Cr(1) C(50) 177.2(4)
C(1) Ta(1) Cr(1) C(51) -91.3(5)
C(1) Ta(1) Cr(1) C(52) 86.9(5)
Cr(1) Ta(1) C(2) C(1) -158.6(2)
Cr(1) Ta(1) C(2) C(3) -43.7(3)
Cr(1) Ta(1) C(2) C(7) 79.5(5)
C(2) Ta(1) Cr(1) S(1) -47.32(15)
C(2) Ta(1) Cr(1) S(2) 128.37(15)
C(2) Ta(1) Cr(1) C(49) 41.9(2)
C(2) Ta(1) Cr(1) C(50) -140.0(2)
C(2) Ta(1) Cr(1) C(51) -48.4(2)
C(2) Ta(1) Cr(1) C(52) 129.8(3)
Cr(1) Ta(1) C(3) C(2) 149.0(2)
Cr(1) Ta(1) C(3) C(4) -94.3(3)
Cr(1) Ta(1) C(3) C(8) 30.2(4)
C(3) Ta(1) Cr(1) S(1) -71.20(12)
C(3) Ta(1) Cr(1) S(2) 104.49(12)
C(3) Ta(1) Cr(1) C(49) 18.0(2)
C(3) Ta(1) Cr(1) C(50) -163.88(19)
C(3) Ta(1) Cr(1) C(51) -72.3(2)
C(3) Ta(1) Cr(1) C(52) 105.9(2)
Cr(1) Ta(1) C(4) C(3) 95.9(2)
Cr(1) Ta(1) C(4) C(5) -147.6(2)
Cr(1) Ta(1) C(4) C(9) -27.6(5)
C(4) Ta(1) Cr(1) S(1) -105.83(13)
C(4) Ta(1) Cr(1) S(2) 69.86(13)
C(4) Ta(1) Cr(1) C(49) -16.6(2)
C(4) Ta(1) Cr(1) C(50) 161.5(2)
C(4) Ta(1) Cr(1) C(51) -107.0(2)
C(4) Ta(1) Cr(1) C(52) 71.3(3)
Cr(1) Ta(1) C(5) C(1) 160.1(2)
Cr(1) Ta(1) C(5) C(4) 44.9(3)
Cr(1) Ta(1) C(5) C(10) -77.2(4)
C(5) Ta(1) Cr(1) S(1) -130.05(18)
C(5) Ta(1) Cr(1) S(2) 45.65(19)
C(5) Ta(1) Cr(1) C(49) -40.8(2)
C(5) Ta(1) Cr(1) C(50) 137.3(2)
C(5) Ta(1) Cr(1) C(51) -131.2(3)
C(5) Ta(1) Cr(1) C(52) 47.0(3)
S(1) Ta(1) S(2) Cr(1) -3.53(4)
S(1) Ta(1) S(2) C(28) -119.40(15)
S(2) Ta(1) S(1) Cr(1) 3.52(4)
S(2) Ta(1) S(1) C(21) 115.34(18)
S(1) Ta(1) N(1) N(2) -123.5(16)
N(1) Ta(1) S(1) Cr(1) -101.68(12)
N(1) Ta(1) S(1) C(21) 10.1(2)
S(1) Ta(1) C(1) C(2) -17.7(3)
S(1) Ta(1) C(1) C(5) -132.2(2)
S(1) Ta(1) C(1) C(6) 104.2(4)
C(1) Ta(1) S(1) Cr(1) 158.20(14)
C(1) Ta(1) S(1) C(21) -90.0(2)
S(1) Ta(1) C(2) C(1) 165.7(2)
S(1) Ta(1) C(2) C(3) -79.4(2)
S(1) Ta(1) C(2) C(7) 43.8(5)
C(2) Ta(1) S(1) Cr(1) 148.35(12)
C(2) Ta(1) S(1) C(21) -99.8(2)
S(1) Ta(1) C(3) C(2) 100.2(2)
S(1) Ta(1) C(3) C(4) -143.1(3)
S(1) Ta(1) C(3) C(8) -18.6(4)
C(3) Ta(1) S(1) Cr(1) 114.87(11)
C(3) Ta(1) S(1) C(21) -133.3(2)
S(1) Ta(1) C(4) C(3) 40.4(3)
S(1) Ta(1) C(4) C(5) 156.8(2)
S(1) Ta(1) C(4) C(9) -83.1(5)
C(4) Ta(1) S(1) Cr(1) 94.08(12)
C(4) Ta(1) S(1) C(21) -154.1(2)
S(1) Ta(1) C(5) C(1) 78.8(3)
S(1) Ta(1) C(5) C(4) -36.4(3)
S(1) Ta(1) C(5) C(10) -158.5(3)
C(5) Ta(1) S(1) Cr(1) 115.00(19)
C(5) Ta(1) S(1) C(21) -133.2(2)
S(2) Ta(1) N(1) N(2) 128.8(16)
N(1) Ta(1) S(2) Cr(1) 101.73(12)
N(1) Ta(1) S(2) C(28) -14.13(19)
S(2) Ta(1) C(1) C(2) 132.2(2)
S(2) Ta(1) C(1) C(5) 17.7(3)
S(2) Ta(1) C(1) C(6) -105.8(3)
C(1) Ta(1) S(2) Cr(1) -158.62(16)
C(1) Ta(1) S(2) C(28) 85.5(2)
S(2) Ta(1) C(2) C(1) -77.0(3)
S(2) Ta(1) C(2) C(3) 37.9(4)
S(2) Ta(1) C(2) C(7) 161.1(4)
C(2) Ta(1) S(2) Cr(1) -116.9(2)
C(2) Ta(1) S(2) C(28) 127.2(2)
S(2) Ta(1) C(3) C(2) -155.5(2)
S(2) Ta(1) C(3) C(4) -38.8(3)
S(2) Ta(1) C(3) C(8) 85.7(4)
C(3) Ta(1) S(2) Cr(1) -95.25(14)
C(3) Ta(1) S(2) C(28) 148.9(2)
S(2) Ta(1) C(4) C(3) 144.2(3)
S(2) Ta(1) C(4) C(5) -99.4(2)
S(2) Ta(1) C(4) C(9) 20.6(4)
C(4) Ta(1) S(2) Cr(1) -115.36(13)
C(4) Ta(1) S(2) C(28) 128.8(2)
S(2) Ta(1) C(5) C(1) -165.5(3)
S(2) Ta(1) C(5) C(4) 79.4(2)
S(2) Ta(1) C(5) C(10) -42.7(4)
C(5) Ta(1) S(2) Cr(1) -148.69(13)
C(5) Ta(1) S(2) C(28) 95.4(2)
N(1) Ta(1) C(1) C(2) -122.9(2)
N(1) Ta(1) C(1) C(5) 122.5(3)
N(1) Ta(1) C(1) C(6) -1.0(4)
C(1) Ta(1) N(1) N(2) 3.3(16)
N(1) Ta(1) C(2) C(1) 62.6(2)
N(1) Ta(1) C(2) C(3) 177.5(2)
N(1) Ta(1) C(2) C(7) -59.3(5)
C(2) Ta(1) N(1) N(2) -26.7(16)
N(1) Ta(1) C(3) C(2) -3.9(4)
N(1) Ta(1) C(3) C(4) 112.8(3)
N(1) Ta(1) C(3) C(8) -122.7(4)
C(3) Ta(1) N(1) N(2) -24.4(17)
N(1) Ta(1) C(4) C(3) -113.5(3)
N(1) Ta(1) C(4) C(5) 2.9(4)
N(1) Ta(1) C(4) C(9) 123.0(5)
C(4) Ta(1) N(1) N(2) 32.0(17)
N(1) Ta(1) C(5) C(1) -63.0(3)
N(1) Ta(1) C(5) C(4) -178.1(2)
N(1) Ta(1) C(5) C(10) 59.8(4)
C(5) Ta(1) N(1) N(2) 33.7(16)
C(1) Ta(1) C(2) C(3) 114.9(3)
C(1) Ta(1) C(2) C(7) -121.9(6)
C(2) Ta(1) C(1) C(5) -114.6(4)
C(2) Ta(1) C(1) C(6) 121.9(5)
C(1) Ta(1) C(3) C(2) -37.8(3)
C(1) Ta(1) C(3) C(4) 78.9(3)
C(1) Ta(1) C(3) C(8) -156.6(4)
C(3) Ta(1) C(1) C(2) 37.5(2)
C(3) Ta(1) C(1) C(5) -77.1(3)
C(3) Ta(1) C(1) C(6) 159.4(4)
C(1) Ta(1) C(4) C(3) -78.4(3)
C(1) Ta(1) C(4) C(5) 38.0(2)
C(1) Ta(1) C(4) C(9) 158.0(5)
C(4) Ta(1) C(1) C(2) 77.4(3)
C(4) Ta(1) C(1) C(5) -37.1(3)
C(4) Ta(1) C(1) C(6) -160.6(5)
C(1) Ta(1) C(5) C(4) -115.1(4)
C(1) Ta(1) C(5) C(10) 122.8(6)
C(5) Ta(1) C(1) C(2) 114.6(4)
C(5) Ta(1) C(1) C(6) -123.5(6)
C(2) Ta(1) C(3) C(4) 116.7(4)
C(2) Ta(1) C(3) C(8) -118.8(5)
C(3) Ta(1) C(2) C(1) -114.9(3)
C(3) Ta(1) C(2) C(7) 123.2(6)
C(2) Ta(1) C(4) C(3) -37.0(3)
C(2) Ta(1) C(4) C(5) 79.4(3)
C(2) Ta(1) C(4) C(9) -160.6(5)
C(4) Ta(1) C(2) C(1) -78.9(2)
C(4) Ta(1) C(2) C(3) 36.0(2)
C(4) Ta(1) C(2) C(7) 159.2(6)
C(2) Ta(1) C(5) C(1) 37.7(3)
C(2) Ta(1) C(5) C(4) -77.4(3)
C(2) Ta(1) C(5) C(10) 160.5(5)
C(5) Ta(1) C(2) C(1) -38.1(2)
C(5) Ta(1) C(2) C(3) 76.8(3)
C(5) Ta(1) C(2) C(7) -159.9(6)
C(3) Ta(1) C(4) C(5) 116.4(4)
C(3) Ta(1) C(4) C(9) -123.6(6)
C(4) Ta(1) C(3) C(2) -116.7(4)
C(4) Ta(1) C(3) C(8) 124.5(5)
C(3) Ta(1) C(5) C(1) 78.9(3)
C(3) Ta(1) C(5) C(4) -36.2(2)
C(3) Ta(1) C(5) C(10) -158.3(5)
C(5) Ta(1) C(3) C(2) -79.7(3)
C(5) Ta(1) C(3) C(4) 37.0(3)
C(5) Ta(1) C(3) C(8) 161.5(4)
C(4) Ta(1) C(5) C(1) 115.1(4)
C(4) Ta(1) C(5) C(10) -122.1(5)
C(5) Ta(1) C(4) C(3) -116.4(4)
C(5) Ta(1) C(4) C(9) 120.0(6)
S(3) Ta(2) S(4) C(42) 64.84(19)
S(4) Ta(2) S(3) C(35) 52.8(2)
S(3) Ta(2) N(2) N(1) -114(3)
N(2) Ta(2) S(3) C(35) -44.0(2)
S(3) Ta(2) C(12) C(11) -112.7(3)
S(3) Ta(2) C(12) C(13) 131.1(3)
S(3) Ta(2) C(12) C(17) 10.1(5)
C(12) Ta(2) S(3) C(35) -174.0(2)
S(3) Ta(2) C(13) C(12) -48.8(3)
S(3) Ta(2) C(13) C(14) -162.6(3)
S(3) Ta(2) C(13) C(18) 75.5(3)
C(13) Ta(2) S(3) C(35) -148.9(2)
S(3) Ta(2) C(14) C(13) 23.8(4)
S(3) Ta(2) C(14) C(15) -91.0(3)
S(3) Ta(2) C(14) C(19) 145.4(4)
C(14) Ta(2) S(3) C(35) -162.3(2)
S(3) Ta(2) C(15) C(11) 2.3(4)
S(3) Ta(2) C(15) C(14) 117.2(2)
S(3) Ta(2) C(15) C(20) -124.3(4)
C(15) Ta(2) S(3) C(35) 154.4(2)
S(4) Ta(2) N(2) N(1) 137(3)
N(2) Ta(2) S(4) C(42) 170.6(2)
S(4) Ta(2) C(12) C(11) -8.8(4)
S(4) Ta(2) C(12) C(13) -125.0(3)
S(4) Ta(2) C(12) C(17) 114.0(5)
C(12) Ta(2) S(4) C(42) -26.6(2)
S(4) Ta(2) C(13) C(12) 94.4(3)
S(4) Ta(2) C(13) C(14) -19.4(4)
S(4) Ta(2) C(13) C(18) -141.3(3)
C(13) Ta(2) S(4) C(42) -77.1(2)
S(4) Ta(2) C(14) C(13) 168.0(2)
S(4) Ta(2) C(14) C(15) 53.2(2)
S(4) Ta(2) C(14) C(19) -70.4(5)
C(14) Ta(2) S(4) C(42) -88.6(2)
S(4) Ta(2) C(15) C(11) 113.5(3)
S(4) Ta(2) C(15) C(14) -131.6(2)
S(4) Ta(2) C(15) C(20) -13.1(5)
C(15) Ta(2) S(4) C(42) -61.9(2)
N(2) Ta(2) C(12) C(11) 148.1(3)
N(2) Ta(2) C(12) C(13) 31.9(4)
N(2) Ta(2) C(12) C(17) -89.1(6)
C(12) Ta(2) N(2) N(1) -27(3)
N(2) Ta(2) C(13) C(12) -156.1(3)
N(2) Ta(2) C(13) C(14) 90.1(3)
N(2) Ta(2) C(13) C(18) -31.8(4)
C(13) Ta(2) N(2) N(1) -10(3)
N(2) Ta(2) C(14) C(13) -96.4(3)
N(2) Ta(2) C(14) C(15) 148.9(2)
N(2) Ta(2) C(14) C(19) 25.3(5)
C(14) Ta(2) N(2) N(1) 25(3)
N(2) Ta(2) C(15) C(11) -154.9(3)
N(2) Ta(2) C(15) C(14) -40.0(3)
N(2) Ta(2) C(15) C(20) 78.5(5)
C(15) Ta(2) N(2) N(1) 47(3)
C(12) Ta(2) C(13) C(14) -113.8(5)
C(12) Ta(2) C(13) C(18) 124.3(5)
C(13) Ta(2) C(12) C(11) 116.2(5)
C(13) Ta(2) C(12) C(17) -121.0(7)
C(12) Ta(2) C(14) C(13) 37.8(3)
C(12) Ta(2) C(14) C(15) -77.0(3)
C(12) Ta(2) C(14) C(19) 159.4(5)
C(14) Ta(2) C(12) C(11) 77.7(3)
C(14) Ta(2) C(12) C(13) -38.6(3)
C(14) Ta(2) C(12) C(17) -159.5(6)
C(12) Ta(2) C(15) C(11) -36.3(3)
C(12) Ta(2) C(15) C(14) 78.6(3)
C(12) Ta(2) C(15) C(20) -162.9(6)
C(15) Ta(2) C(12) C(11) 35.9(3)
C(15) Ta(2) C(12) C(13) -80.3(3)
C(15) Ta(2) C(12) C(17) 158.7(6)
C(13) Ta(2) C(14) C(15) -114.8(4)
C(13) Ta(2) C(14) C(19) 121.6(6)
C(14) Ta(2) C(13) C(12) 113.8(5)
C(14) Ta(2) C(13) C(18) -121.9(5)
C(13) Ta(2) C(15) C(11) -77.1(3)
C(13) Ta(2) C(15) C(14) 37.8(2)
C(13) Ta(2) C(15) C(20) 156.3(5)
C(15) Ta(2) C(13) C(12) 76.1(3)
C(15) Ta(2) C(13) C(14) -37.7(3)
C(15) Ta(2) C(13) C(18) -159.6(4)
C(14) Ta(2) C(15) C(11) -114.9(4)
C(14) Ta(2) C(15) C(20) 118.5(6)
C(15) Ta(2) C(14) C(13) 114.8(4)
C(15) Ta(2) C(14) C(19) -123.6(5)
Ta(1) Cr(1) S(1) C(21) -107.0(2)
Ta(1) Cr(1) S(2) C(28) 106.45(18)
S(1) Cr(1) S(2) Ta(1) 3.43(4)
S(1) Cr(1) S(2) C(28) 109.88(18)
S(2) Cr(1) S(1) Ta(1) -3.42(4)
S(2) Cr(1) S(1) C(21) -110.5(2)
C(49) Cr(1) S(1) Ta(1) -91.68(17)
C(49) Cr(1) S(1) C(21) 161.3(2)
C(50) Cr(1) S(1) Ta(1) 88.82(16)
C(50) Cr(1) S(1) C(21) -18.2(2)
C(51) Cr(1) S(1) Ta(1) 179.22(17)
C(51) Cr(1) S(1) C(21) 72.2(2)
C(49) Cr(1) S(2) Ta(1) 93.44(17)
C(49) Cr(1) S(2) C(28) -160.1(2)
C(50) Cr(1) S(2) Ta(1) -89.48(15)
C(50) Cr(1) S(2) C(28) 17.0(2)
C(52) Cr(1) S(2) Ta(1) -179.04(18)
C(52) Cr(1) S(2) C(28) -72.6(2)
Ta(1) S(1) C(21) C(22) 40.8(5)
Ta(1) S(1) C(21) C(26) -143.7(4)
Cr(1) S(1) C(21) C(22) 125.1(4)
Cr(1) S(1) C(21) C(26) -59.4(5)
Ta(1) S(2) C(28) C(29) -44.7(3)
Ta(1) S(2) C(28) C(33) 144.8(3)
Cr(1) S(2) C(28) C(29) -130.4(3)
Cr(1) S(2) C(28) C(33) 59.0(4)
Ta(2) S(3) C(35) C(36) 122.1(4)
Ta(2) S(3) C(35) C(40) -64.6(4)
Ta(2) S(4) C(42) C(43) 138.1(3)
Ta(2) S(4) C(42) C(47) -46.3(4)
Ta(1) N(1) N(2) Ta(2) 174(2)
Ta(1) C(1) C(2) C(3) -68.6(3)
Ta(1) C(1) C(2) C(7) 118.1(4)
Ta(1) C(1) C(5) C(4) 67.6(3)
Ta(1) C(1) C(5) C(10) -118.4(4)
C(2) C(1) C(5) Ta(1) -65.9(3)
C(2) C(1) C(5) C(4) 1.7(5)
C(2) C(1) C(5) C(10) 175.6(4)
C(5) C(1) C(2) Ta(1) 66.1(3)
C(5) C(1) C(2) C(3) -2.5(5)
C(5) C(1) C(2) C(7) -175.8(4)
C(6) C(1) C(2) Ta(1) -115.3(4)
C(6) C(1) C(2) C(3) 176.1(4)
C(6) C(1) C(2) C(7) 2.8(7)
C(6) C(1) C(5) Ta(1) 115.5(4)
C(6) C(1) C(5) C(4) -176.9(4)
C(6) C(1) C(5) C(10) -2.9(7)
Ta(1) C(2) C(3) C(4) -63.4(3)
Ta(1) C(2) C(3) C(8) 120.0(4)
C(1) C(2) C(3) Ta(1) 65.9(3)
C(1) C(2) C(3) C(4) 2.4(5)
C(1) C(2) C(3) C(8) -174.1(4)
C(7) C(2) C(3) Ta(1) -120.8(4)
C(7) C(2) C(3) C(4) 175.8(4)
C(7) C(2) C(3) C(8) -0.8(7)
Ta(1) C(3) C(4) C(5) -62.6(3)
Ta(1) C(3) C(4) C(9) 124.4(4)
C(2) C(3) C(4) Ta(1) 61.2(3)
C(2) C(3) C(4) C(5) -1.4(4)
C(2) C(3) C(4) C(9) -174.4(4)
C(8) C(3) C(4) Ta(1) -122.4(5)
C(8) C(3) C(4) C(5) 175.0(4)
C(8) C(3) C(4) C(9) 2.0(7)
Ta(1) C(4) C(5) C(1) -65.1(2)
Ta(1) C(4) C(5) C(10) 120.8(4)
C(3) C(4) C(5) Ta(1) 64.9(3)
C(3) C(4) C(5) C(1) -0.2(4)
C(3) C(4) C(5) C(10) -174.3(4)
C(9) C(4) C(5) Ta(1) -121.9(4)
C(9) C(4) C(5) C(1) 173.0(4)
C(9) C(4) C(5) C(10) -1.2(7)
C(12) C(11) C(15) Ta(2) 62.4(3)
C(12) C(11) C(15) C(14) -0.4(5)
C(12) C(11) C(15) C(20) -173.9(5)
C(15) C(11) C(12) Ta(2) -62.2(3)
C(15) C(11) C(12) C(13) 1.3(5)
C(15) C(11) C(12) C(17) 172.1(5)
C(16) C(11) C(12) Ta(2) 126.8(5)
C(16) C(11) C(12) C(13) -169.7(5)
C(16) C(11) C(12) C(17) 1.0(8)
C(16) C(11) C(15) Ta(2) -126.6(5)
C(16) C(11) C(15) C(14) 170.6(5)
C(16) C(11) C(15) C(20) -2.9(9)
Ta(2) C(12) C(13) C(14) 64.8(3)
Ta(2) C(12) C(13) C(18) -121.8(5)
C(11) C(12) C(13) Ta(2) -66.5(3)
C(11) C(12) C(13) C(14) -1.7(5)
C(11) C(12) C(13) C(18) 171.7(4)
C(17) C(12) C(13) Ta(2) 122.9(5)
C(17) C(12) C(13) C(14) -172.3(5)
C(17) C(12) C(13) C(18) 1.1(8)
Ta(2) C(13) C(14) C(15) 69.2(3)
Ta(2) C(13) C(14) C(19) -119.6(5)
C(12) C(13) C(14) Ta(2) -67.8(3)
C(12) C(13) C(14) C(15) 1.4(5)
C(12) C(13) C(14) C(19) 172.6(4)
C(18) C(13) C(14) Ta(2) 118.8(5)
C(18) C(13) C(14) C(15) -172.0(4)
C(18) C(13) C(14) C(19) -0.8(8)
Ta(2) C(14) C(15) C(11) 67.4(3)
Ta(2) C(14) C(15) C(20) -118.9(5)
C(13) C(14) C(15) Ta(2) -68.0(3)
C(13) C(14) C(15) C(11) -0.6(5)
C(13) C(14) C(15) C(20) 173.1(4)
C(19) C(14) C(15) Ta(2) 120.9(4)
C(19) C(14) C(15) C(11) -171.7(4)
C(19) C(14) C(15) C(20) 2.0(8)
S(1) C(21) C(22) C(23) 174.5(4)
S(1) C(21) C(26) C(25) -175.1(4)
C(22) C(21) C(26) C(25) 0.4(8)
C(26) C(21) C(22) C(23) -1.1(8)
C(21) C(22) C(23) C(24) 1.1(9)
C(22) C(23) C(24) C(25) -0.5(9)
C(22) C(23) C(24) C(27) 176.3(5)
C(23) C(24) C(25) C(26) -0.2(7)
C(27) C(24) C(25) C(26) -176.8(5)
C(24) C(25) C(26) C(21) 0.2(7)
S(2) C(28) C(29) C(30) -168.3(3)
S(2) C(28) C(33) C(32) 169.2(3)
C(29) C(28) C(33) C(32) -1.5(6)
C(33) C(28) C(29) C(30) 2.4(6)
C(28) C(29) C(30) C(31) -0.9(7)
C(29) C(30) C(31) C(32) -1.7(7)
C(29) C(30) C(31) C(34) -179.7(4)
C(30) C(31) C(32) C(33) 2.7(7)
C(34) C(31) C(32) C(33) -179.3(5)
C(31) C(32) C(33) C(28) -1.1(7)
S(3) C(35) C(36) C(37) 173.0(4)
S(3) C(35) C(40) C(39) -172.5(4)
C(36) C(35) C(40) C(39) 1.0(8)
C(40) C(35) C(36) C(37) -0.7(8)
C(35) C(36) C(37) C(38) -0.5(9)
C(36) C(37) C(38) C(39) 1.4(9)
C(36) C(37) C(38) C(41) -179.0(6)
C(37) C(38) C(39) C(40) -1.0(9)
C(41) C(38) C(39) C(40) 179.3(5)
C(38) C(39) C(40) C(35) -0.1(6)
S(4) C(42) C(43) C(44) 175.7(4)
S(4) C(42) C(47) C(46) -176.6(3)
C(43) C(42) C(47) C(46) -0.9(7)
C(47) C(42) C(43) C(44) -0.1(5)
C(42) C(43) C(44) C(45) 1.6(8)
C(43) C(44) C(45) C(46) -2.0(7)
C(43) C(44) C(45) C(48) 177.7(4)
C(44) C(45) C(46) C(47) 1.0(7)
C(48) C(45) C(46) C(47) -178.7(4)
C(45) C(46) C(47) C(42) 0.5(7)
